data_4339578
loop_
_publ_author_name
'Perruchas, Sandrine'
'Flores, Samuel'
'Jousselme, Bruno'
'Lobkovsky, Emil'
'Abru\~na, Hector'
'Disalvo, Francis J.'

_publ_section_title
;
 [W6S8] octahedral tungsten clusters functionalized with thiophene
 derivatives: toward polymerizable building blocks.
;
_journal_issue 21
_journal_name_full 'Inorganic chemistry'
_journal_page_first 8976
_journal_page_last 8987
_journal_paper_doi 10.1021/ic7010748
_journal_volume 46
_journal_year 2007
_chemical_formula_moiety C156H124P6S20W6
_chemical_formula_sum 'C156 H124 P6 S20 W6'
_chemical_formula_weight 3928.67
_chemical_name_common '[W6S8(2T-PPh2)6], 6(C6H6)'
_chemical_name_systematic
;
[W6S8(2T-PPh2)6](C6H6)6
;
_space_group_IT_number 2
_symmetry_cell_setting triclinic
_symmetry_space_group_name_Hall '-P 1'
_symmetry_space_group_name_H-M 'P -1'
_atom_sites_solution_hydrogens geom
_atom_sites_solution_primary direct
_atom_sites_solution_secondary difmap
_audit_creation_method SHELXL-97
_cell_angle_alpha 115.7200(10)
_cell_angle_beta 91.078(2)
_cell_angle_gamma 91.837(2)
_cell_formula_units_Z 1
_cell_length_a 13.9793(9)
_cell_length_b 16.2266(10)
_cell_length_c 17.7880(11)
_cell_measurement_reflns_used 9404
_cell_measurement_temperature 173(2)
_cell_measurement_theta_max 36.03
_cell_measurement_theta_min 2.31
_cell_volume 3630.9(4)
_computing_cell_refinement 'Bruker SMART'
_computing_data_collection 'Bruker SMART'
_computing_data_reduction 'Bruker SAINT'
_computing_molecular_graphics 'Bruker SHELXTL'
_computing_publication_material 'Bruker SHELXTL'
_computing_structure_refinement 'SHELXL-97 (Sheldrick, 1997)'
_computing_structure_solution 'Bruker SHELXTL'
_diffrn_ambient_temperature 173(2)
_diffrn_measured_fraction_theta_full 0.935
_diffrn_measured_fraction_theta_max 0.935
_diffrn_measurement_device_type 'CCD area detector'
_diffrn_measurement_method 'phi and omega scans'
_diffrn_radiation_monochromator graphite
_diffrn_radiation_source 'fine-focus sealed tube'
_diffrn_radiation_type MoK\a
_diffrn_radiation_wavelength 0.71073
_diffrn_reflns_av_R_equivalents 0.0830
_diffrn_reflns_av_sigmaI/netI 0.0908
_diffrn_reflns_limit_h_max 22
_diffrn_reflns_limit_h_min -23
_diffrn_reflns_limit_k_max 26
_diffrn_reflns_limit_k_min -26
_diffrn_reflns_limit_l_max 29
_diffrn_reflns_limit_l_min -28
_diffrn_reflns_number 125608
_diffrn_reflns_theta_full 36.22
_diffrn_reflns_theta_max 36.22
_diffrn_reflns_theta_min 1.27
_exptl_absorpt_coefficient_mu 5.138
_exptl_absorpt_correction_type semi-empirical
_exptl_absorpt_process_details SADABS
_exptl_crystal_colour brown
_exptl_crystal_density_diffrn 1.797
_exptl_crystal_density_meas ?
_exptl_crystal_density_method 'not measured'
_exptl_crystal_description block
_exptl_crystal_F_000 1914
_exptl_crystal_size_max 0.6
_exptl_crystal_size_mid 0.4
_exptl_crystal_size_min 0.4
_refine_diff_density_max 6.537
_refine_diff_density_min -5.034
_refine_diff_density_rms 0.557
_refine_ls_extinction_method none
_refine_ls_goodness_of_fit_ref 1.091
_refine_ls_hydrogen_treatment constr
_refine_ls_matrix_type full
_refine_ls_number_parameters 830
_refine_ls_number_reflns 32665
_refine_ls_number_restraints 0
_refine_ls_restrained_S_all 1.091
_refine_ls_R_factor_all 0.1275
_refine_ls_R_factor_gt 0.0955
_refine_ls_shift/su_max 0.001
_refine_ls_shift/su_mean 0.000
_refine_ls_structure_factor_coef Fsqd
_refine_ls_weighting_details 'calc w=1/[\s^2^(Fo^2^)+(0.0885P)^2^+87.6097P] where P=(Fo^2^+2Fc^2^)/3'
_refine_ls_weighting_scheme calc
_refine_ls_wR_factor_gt 0.2015
_refine_ls_wR_factor_ref 0.2195
_reflns_number_gt 24558
_reflns_number_total 32665
_reflns_threshold_expression >2sigma(I)
_cod_data_source_file ic7010748-file001.cif
_cod_data_source_block 2
_cod_depositor_comments
;
The following automatic conversions were performed:

'_exptl_crystal_density_meas' value 'not measured' was changed to '?'
- the value is perceived as not measured.

Automatic conversion script
Id: cif_fix_values 3008 2015-01-20 13:52:24Z robertas 
;
_cod_original_sg_symbol_Hall -P1
_cod_original_sg_symbol_H-M P-1
_cod_database_code 4339578

loop_
_symmetry_equiv_pos_as_xyz
'x, y, z'
'-x, -y, -z'

loop_
_atom_site_label
_atom_site_type_symbol
_atom_site_fract_x
_atom_site_fract_y
_atom_site_fract_z
_atom_site_U_iso_or_equiv
_atom_site_adp_type
_atom_site_occupancy
_atom_site_symmetry_multiplicity
_atom_site_calc_flag
_atom_site_refinement_flags
_atom_site_disorder_assembly
_atom_site_disorder_group
W1 W 0.40116(2) 0.57947(2) 0.056365(18) 0.00971(6) Uani 1 1 d . . .
W2 W 0.57655(2) 0.54968(2) 0.100012(18) 0.00999(6) Uani 1 1 d . . .
W3 W 0.55301(2) 0.590275(19) -0.029477(18) 0.00959(6) Uani 1 1 d . . .
S3 S 0.29382(14) 0.44479(16) -0.01353(14) 0.0178(4) Uani 1 1 d . . .
S1 S 0.38773(17) 0.60752(15) -0.06594(14) 0.0196(4) Uani 1 1 d . . .
S4 S 0.43332(16) 0.53419(15) 0.16767(11) 0.0164(4) Uani 1 1 d . . .
S2 S 0.52905(17) 0.69729(12) 0.11320(13) 0.0178(4) Uani 1 1 d . . .
P1A P 0.27758(16) 0.70160(15) 0.12661(14) 0.0164(4) Uani 1 1 d . B .
S1A S 0.2108(3) 0.8388(2) 0.30167(19) 0.0406(8) Uani 1 1 d . . .
S2A S 0.1301(8) 0.8390(5) 0.5350(4) 0.138(4) Uani 1 1 d . . .
C1A C 0.2546(6) 0.7333(6) 0.2358(5) 0.0201(16) Uani 1 1 d . . .
C2A C 0.2590(8) 0.6808(7) 0.2772(7) 0.028(2) Uani 1 1 d . . .
H2A H 0.2812 0.6203 0.2528 0.033 Uiso 1 1 calc R . .
C3A C 0.2281(9) 0.7229(9) 0.3595(7) 0.033(2) Uani 1 1 d . . .
H3A H 0.2271 0.6934 0.3954 0.040 Uiso 1 1 calc R . .
C4A C 0.2002(8) 0.8085(8) 0.3827(6) 0.030(2) Uani 1 1 d . . .
C5A C 0.1640(11) 0.8731(10) 0.4629(8) 0.043(3) Uani 1 1 d . . .
C6A C 0.159(3) 0.9636(15) 0.4943(15) 0.17(2) Uani 1 1 d . . .
H6A H 0.1846 0.9993 0.4682 0.200 Uiso 1 1 calc R . .
C7A C 0.112(3) 1.0017(19) 0.5733(19) 0.155(18) Uani 1 1 d . . .
H7A H 0.0944 1.0638 0.6012 0.186 Uiso 1 1 calc R . .
C8A C 0.0952(19) 0.9420(18) 0.6008(12) 0.091(8) Uani 1 1 d . . .
H8A H 0.0666 0.9548 0.6525 0.109 Uiso 1 1 calc R . .
C9A C 0.3183(7) 0.8109(6) 0.1273(6) 0.0215(17) Uani 1 1 d . . .
C10A C 0.3825(8) 0.8692(7) 0.1885(7) 0.0268(19) Uani 1 1 d . . .
H10A H 0.4018 0.8555 0.2332 0.032 Uiso 1 1 calc R . .
C11A C 0.4189(10) 0.9476(8) 0.1849(9) 0.040(3) Uani 1 1 d . . .
H11A H 0.4631 0.9873 0.2275 0.049 Uiso 1 1 calc R . .
C12A C 0.3927(11) 0.9691(8) 0.1217(10) 0.043(3) Uani 1 1 d . . .
H12A H 0.4178 1.0235 0.1204 0.051 Uiso 1 1 calc R . .
C13A C 0.3293(13) 0.9109(10) 0.0596(10) 0.052(4) Uani 1 1 d . . .
H13A H 0.3104 0.9257 0.0155 0.063 Uiso 1 1 calc R . .
C14A C 0.2929(11) 0.8313(9) 0.0609(9) 0.044(3) Uani 1 1 d . . .
H14A H 0.2509 0.7906 0.0169 0.053 Uiso 1 1 calc R . .
C15A C 0.1564(7) 0.6828(7) 0.0789(6) 0.0243(18) Uani 1 1 d . . .
C18A C -0.0269(10) 0.6538(11) 0.0053(8) 0.044(3) Uani 1 1 d . . .
H18A H -0.0872 0.6427 -0.0238 0.053 Uiso 1 1 calc R A 1
C16A C 0.0987(18) 0.7600(17) 0.0855(15) 0.033(5) Uiso 0.50 1 d P B 1
H16A H 0.1235 0.8210 0.1168 0.040 Uiso 0.50 1 calc PR B 1
C17A C 0.010(2) 0.745(2) 0.0471(19) 0.046(6) Uiso 0.50 1 d P B 1
H17A H -0.0262 0.7943 0.0485 0.055 Uiso 0.50 1 calc PR B 1
C19A C 0.0179(18) 0.5827(17) 0.0043(15) 0.033(5) Uiso 0.50 1 d P B 1
H19A H -0.0126 0.5234 -0.0176 0.040 Uiso 0.50 1 calc PR B 1
C20A C 0.1146(17) 0.5990(16) 0.0377(15) 0.032(4) Uiso 0.50 1 d P B 1
H20A H 0.1509 0.5476 0.0302 0.039 Uiso 0.50 1 calc PR B 1
C16 C 0.078(2) 0.711(2) 0.125(2) 0.051(7) Uiso 0.50 1 d P B 2
H16 H 0.0836 0.7402 0.1840 0.061 Uiso 0.50 1 calc PR B 2
C17 C -0.012(3) 0.697(2) 0.083(2) 0.058(8) Uiso 0.50 1 d P B 2
H17 H -0.0654 0.7209 0.1167 0.069 Uiso 0.50 1 calc PR B 2
C19 C 0.060(2) 0.617(2) -0.0421(19) 0.044(6) Uiso 0.50 1 d P B 2
H19 H 0.0543 0.5845 -0.1012 0.053 Uiso 0.50 1 calc PR B 2
C20 C 0.1449(17) 0.6284(15) -0.0050(14) 0.029(4) Uiso 0.50 1 d P B 2
H20 H 0.1981 0.5988 -0.0364 0.035 Uiso 0.50 1 calc PR B 2
P2B P 0.65664(16) 0.62288(15) 0.24588(13) 0.0162(4) Uani 1 1 d . F .
S1B S 0.6635(2) 0.60871(17) 0.41452(14) 0.0279(5) Uani 1 1 d . . .
C1B C 0.6315(7) 0.5640(6) 0.3096(5) 0.0195(16) Uani 1 1 d . . .
C2B C 0.5927(9) 0.4778(7) 0.2832(6) 0.029(2) Uani 1 1 d . . .
H2B H 0.5695 0.4415 0.2276 0.035 Uiso 1 1 calc R . .
C3B C 0.5900(9) 0.4470(8) 0.3466(6) 0.034(2) Uani 1 1 d . . .
H3B H 0.5659 0.3878 0.3372 0.040 Uiso 1 1 calc R . .
C4B C 0.6252(7) 0.5107(6) 0.4221(5) 0.0202(16) Uani 1 1 d . C .
C5B C 0.6331(7) 0.5017(7) 0.4995(5) 0.0224(17) Uani 1 1 d . . .
S2B S 0.6073(4) 0.4090(3) 0.5075(3) 0.0373(13) Uiso 0.530(15) 1 d P C 1
C6B C 0.6595(4) 0.5827(4) 0.5909(4) 0.0395(15) Uiso 0.530(15) 1 d P C 1
C2BB C 0.6073(4) 0.4090(3) 0.5075(3) 0.0373(13) Uiso 0.470(15) 1 d P C 2
S6B S 0.6595(4) 0.5827(4) 0.5909(4) 0.0395(15) Uiso 0.470(15) 1 d P C 2
C7B C 0.6287(14) 0.4415(14) 0.6010(11) 0.066(6) Uani 1 1 d . . .
H7B H 0.6205 0.4022 0.6276 0.079 Uiso 1 1 calc R C 1
C8B C 0.6585(17) 0.5262(14) 0.6414(9) 0.082(8) Uani 1 1 d . C .
H8B H 0.6785 0.5518 0.6987 0.099 Uiso 1 1 calc R D 1
C9B C 0.6124(8) 0.7381(6) 0.3060(6) 0.0250(19) Uani 1 1 d . . .
C10B C 0.5219(8) 0.7474(8) 0.3391(7) 0.030(2) Uani 1 1 d . . .
H10B H 0.4868 0.6950 0.3362 0.036 Uiso 1 1 calc R . .
C11B C 0.4832(9) 0.8311(8) 0.3757(8) 0.035(2) Uani 1 1 d . . .
H11B H 0.4216 0.8360 0.3984 0.042 Uiso 1 1 calc R . .
C12B C 0.5293(14) 0.9065(10) 0.3804(11) 0.063(5) Uani 1 1 d . . .
H12B H 0.5051 0.9651 0.4127 0.075 Uiso 1 1 calc R . .
C13B C 0.6120(15) 0.8985(11) 0.3382(14) 0.077(7) Uani 1 1 d . . .
H13B H 0.6378 0.9489 0.3302 0.092 Uiso 1 1 calc R . .
C14B C 0.6589(15) 0.8148(9) 0.3067(14) 0.082(8) Uani 1 1 d . . .
H14B H 0.7216 0.8114 0.2862 0.099 Uiso 1 1 calc R . .
C15B C 0.7872(7) 0.6396(7) 0.2564(6) 0.0238(18) Uani 1 1 d . . .
C18B C 0.9847(10) 0.6570(15) 0.2722(13) 0.072(6) Uani 1 1 d . . .
H18B H 1.0484 0.6794 0.2915 0.087 Uiso 1 1 calc R E 1
C16B C 0.855(4) 0.597(4) 0.295(3) 0.039(11) Uiso 0.25 1 d P F 1
H16B H 0.8316 0.5612 0.3217 0.047 Uiso 0.25 1 calc PR F 1
C17B C 0.952(5) 0.612(4) 0.291(4) 0.043(12) Uiso 0.25 1 d P F 1
H17B H 0.9928 0.5759 0.3062 0.052 Uiso 0.25 1 calc PR F 1
C19B C 0.930(3) 0.690(3) 0.211(2) 0.022(7) Uiso 0.25 1 d P F 1
H19B H 0.9613 0.7168 0.1797 0.026 Uiso 0.25 1 calc PR F 1
C20B C 0.832(3) 0.677(2) 0.209(2) 0.021(6) Uiso 0.25 1 d P F 1
H20B H 0.7932 0.6938 0.1742 0.025 Uiso 0.25 1 calc PR F 1
C16Z C 0.8303(13) 0.7122(12) 0.3285(11) 0.040(4) Uiso 0.75 1 d P F 2
H16Z H 0.7928 0.7565 0.3691 0.048 Uiso 0.75 1 calc PR F 2
C17Z C 0.9295(15) 0.7161(14) 0.3374(13) 0.047(4) Uiso 0.75 1 d P F 2
H17Z H 0.9603 0.7590 0.3880 0.057 Uiso 0.75 1 calc PR F 2
C19Z C 0.940(2) 0.584(2) 0.2106(18) 0.071(7) Uiso 0.75 1 d P F 2
H19Z H 0.9764 0.5351 0.1739 0.085 Uiso 0.75 1 calc PR F 2
C20Z C 0.8399(15) 0.5795(14) 0.1998(13) 0.046(4) Uiso 0.75 1 d P F 2
H20Z H 0.8099 0.5324 0.1510 0.055 Uiso 0.75 1 calc PR F 2
P3C P 0.63788(17) 0.71011(15) -0.06381(14) 0.0166(4) Uani 1 1 d . . .
S1C S 0.61054(19) 0.76176(18) -0.21213(16) 0.0249(5) Uani 1 1 d . . .
S2C S 0.3780(3) 0.8341(3) -0.3375(2) 0.0462(8) Uani 1 1 d . . .
C1C C 0.5681(7) 0.7509(7) -0.1264(7) 0.0238(18) Uani 1 1 d . . .
C2C C 0.4728(8) 0.7708(8) -0.1166(8) 0.033(2) Uani 1 1 d . . .
H2C H 0.4363 0.7687 -0.0729 0.040 Uiso 1 1 calc R . .
C3C C 0.4351(8) 0.7945(8) -0.1788(8) 0.031(2) Uani 1 1 d . . .
H3C H 0.3708 0.8110 -0.1805 0.038 Uiso 1 1 calc R . .
C4C C 0.5012(8) 0.7914(7) -0.2364(7) 0.028(2) Uani 1 1 d . . .
C5C C 0.4887(9) 0.8074(7) -0.3104(7) 0.032(2) Uani 1 1 d . . .
C6C C 0.5530(11) 0.8043(9) -0.3671(8) 0.040(3) Uani 1 1 d . . .
H6C H 0.6182 0.7910 -0.3638 0.048 Uiso 1 1 calc R . .
C7C C 0.5140(14) 0.8228(10) -0.4325(8) 0.052(4) Uani 1 1 d . . .
H7C H 0.5496 0.8221 -0.4777 0.063 Uiso 1 1 calc R . .
C8C C 0.4217(13) 0.8410(10) -0.4225(10) 0.052(4) Uani 1 1 d . . .
H8C H 0.3843 0.8563 -0.4594 0.063 Uiso 1 1 calc R . .
C9C C 0.7495(7) 0.6793(7) -0.1212(6) 0.0214(17) Uani 1 1 d . . .
C10C C 0.7758(7) 0.5902(8) -0.1591(6) 0.026(2) Uani 1 1 d . . .
H10C H 0.7373 0.5437 -0.1540 0.031 Uiso 1 1 calc R . .
C11C C 0.8589(8) 0.5671(10) -0.2055(7) 0.035(2) Uani 1 1 d . . .
H11C H 0.8755 0.5050 -0.2343 0.043 Uiso 1 1 calc R . .
C12C C 0.9170(9) 0.6378(12) -0.2084(9) 0.046(3) Uani 1 1 d . . .
H12C H 0.9740 0.6233 -0.2389 0.056 Uiso 1 1 calc R . .
C13C C 0.8929(9) 0.7265(12) -0.1682(11) 0.052(4) Uani 1 1 d . . .
H13C H 0.9331 0.7730 -0.1715 0.063 Uiso 1 1 calc R . .
C14C C 0.8115(8) 0.7502(10) -0.1229(9) 0.039(3) Uani 1 1 d . . .
H14C H 0.7967 0.8127 -0.0932 0.046 Uiso 1 1 calc R . .
C15C C 0.6778(7) 0.8127(7) 0.0287(7) 0.0254(18) Uani 1 1 d . . .
C16C C 0.7470(9) 0.8037(8) 0.0823(8) 0.033(2) Uani 1 1 d . . .
H16C H 0.7727 0.7456 0.0688 0.040 Uiso 1 1 calc R . .
C17C C 0.7787(10) 0.8791(9) 0.1555(8) 0.041(3) Uani 1 1 d . . .
H17C H 0.8257 0.8726 0.1915 0.049 Uiso 1 1 calc R . .
C18C C 0.7407(11) 0.9638(9) 0.1750(9) 0.048(3) Uani 1 1 d . . .
H18C H 0.7652 1.0164 0.2224 0.057 Uiso 1 1 calc R . .
C19C C 0.6680(13) 0.9714(10) 0.1262(11) 0.059(4) Uani 1 1 d . . .
H19C H 0.6380 1.0281 0.1430 0.070 Uiso 1 1 calc R . .
C20C C 0.6381(9) 0.8984(6) 0.0538(8) 0.035(3) Uani 1 1 d . . .
H20C H 0.5893 0.9059 0.0197 0.042 Uiso 1 1 calc R . .
C1D C 0.8170(15) 0.317(2) 0.185(2) 0.112(11) Uani 1 1 d . . .
H1D H 0.8012 0.3501 0.1536 0.135 Uiso 1 1 calc R . .
C2D C 0.8466(14) 0.2302(16) 0.1466(13) 0.070(5) Uani 1 1 d . . .
H2D H 0.8536 0.2020 0.0879 0.084 Uiso 1 1 calc R . .
C3D C 0.8655(14) 0.1856(15) 0.1897(16) 0.070(5) Uani 1 1 d . . .
H3D H 0.8826 0.1235 0.1622 0.084 Uiso 1 1 calc R . .
C4D C 0.861(4) 0.226(4) 0.272(3) 0.18(3) Uani 1 1 d . . .
H4D H 0.8757 0.1929 0.3035 0.210 Uiso 1 1 calc R . .
C5D C 0.837(5) 0.308(5) 0.310(3) 0.22(4) Uani 1 1 d . . .
H5D H 0.8391 0.3354 0.3694 0.270 Uiso 1 1 calc R . .
C6D C 0.810(2) 0.358(2) 0.273(3) 0.18(3) Uani 1 1 d . . .
H6D H 0.7876 0.4176 0.3033 0.213 Uiso 1 1 calc R . .
C1E C 0.1919(19) 0.0664(15) 0.2871(15) 0.081(7) Uani 1 1 d . . .
H1E H 0.2035 0.0119 0.2387 0.097 Uiso 1 1 calc R . .
C2E C 0.137(3) 0.1292(19) 0.2818(18) 0.117(11) Uani 1 1 d . . .
H2E H 0.1126 0.1235 0.2294 0.140 Uiso 1 1 calc R . .
C3E C 0.115(3) 0.206(2) 0.3588(18) 0.124(12) Uani 1 1 d . . .
H3E H 0.0734 0.2505 0.3566 0.148 Uiso 1 1 calc R . .
C4E C 0.1496(16) 0.2176(15) 0.4295(13) 0.074(6) Uani 1 1 d . . .
H4E H 0.1325 0.2680 0.4793 0.089 Uiso 1 1 calc R . .
C5E C 0.212(2) 0.1556(17) 0.4321(13) 0.086(7) Uani 1 1 d . . .
H5E H 0.2414 0.1648 0.4838 0.103 Uiso 1 1 calc R . .
C6E C 0.231(2) 0.0807(17) 0.3611(17) 0.092(7) Uani 1 1 d . . .
H6E H 0.2730 0.0375 0.3642 0.110 Uiso 1 1 calc R . .
C1F C 0.921(2) 0.488(2) 0.540(2) 0.130(13) Uani 1 1 d . . .
H1F H 0.8662 0.4762 0.5647 0.156 Uiso 1 1 calc R . .
C2F C 0.914(3) 0.535(3) 0.495(3) 0.139(15) Uani 1 1 d . . .
H2F H 0.8562 0.5632 0.4925 0.166 Uiso 1 1 calc R . .
C3F C 1.004(4) 0.459(3) 0.550(3) 0.18(2) Uani 1 1 d . . .
H3F H 1.0108 0.4332 0.5881 0.215 Uiso 1 1 calc R . .
C1G C 0.0866(18) 0.011(2) 0.0366(18) 0.100(10) Uani 1 1 d . . .
H1G H 0.1474 0.0198 0.0643 0.120 Uiso 1 1 calc R . .
C2G C 0.014(4) -0.0328(19) 0.0532(19) 0.144(17) Uani 1 1 d . . .
H2G H 0.0242 -0.0585 0.0914 0.173 Uiso 1 1 calc R . .
C3G C 0.071(3) 0.041(3) -0.018(2) 0.18(2) Uani 1 1 d . . .
H3G H 0.1226 0.0704 -0.0332 0.212 Uiso 1 1 calc R . .

loop_
_atom_site_aniso_label
_atom_site_aniso_U_11
_atom_site_aniso_U_22
_atom_site_aniso_U_33
_atom_site_aniso_U_23
_atom_site_aniso_U_13
_atom_site_aniso_U_12
W1 0.00955(12) 0.01101(12) 0.00899(12) 0.00461(9) 0.00074(9) 0.00223(9)
W2 0.00987(12) 0.01300(12) 0.00695(11) 0.00433(9) -0.00147(9) -0.00039(9)
W3 0.01080(13) 0.01031(11) 0.00898(12) 0.00539(9) 0.00060(9) 0.00072(9)
S3 0.0044(7) 0.0282(10) 0.0210(9) 0.0113(8) -0.0017(6) -0.0054(7)
S1 0.0245(10) 0.0232(9) 0.0198(9) 0.0169(8) -0.0020(8) 0.0099(8)
S4 0.0197(9) 0.0260(9) 0.0042(7) 0.0070(6) 0.0057(6) 0.0004(7)
S2 0.0250(10) 0.0041(6) 0.0167(9) -0.0026(6) 0.0021(7) -0.0013(6)
P1A 0.0138(9) 0.0157(9) 0.0170(9) 0.0043(7) 0.0013(7) 0.0024(7)
S1A 0.067(2) 0.0266(12) 0.0273(13) 0.0095(10) 0.0240(14) 0.0165(13)
S2A 0.253(11) 0.112(5) 0.080(4) 0.062(4) 0.111(6) 0.101(6)
C1A 0.015(4) 0.024(4) 0.015(4) 0.003(3) 0.001(3) 0.003(3)
C2A 0.028(5) 0.024(4) 0.031(5) 0.011(4) -0.003(4) 0.004(4)
C3A 0.034(6) 0.042(6) 0.028(5) 0.018(5) 0.004(4) 0.008(5)
C4A 0.029(5) 0.040(6) 0.020(4) 0.010(4) 0.010(4) 0.003(4)
C5A 0.053(8) 0.042(7) 0.028(6) 0.010(5) 0.011(5) 0.001(6)
C6A 0.37(5) 0.052(11) 0.083(16) 0.027(11) 0.16(3) 0.07(2)
C7A 0.27(5) 0.067(15) 0.11(2) 0.016(15) 0.14(3) 0.03(2)
C8A 0.115(19) 0.111(18) 0.037(9) 0.018(10) 0.030(10) 0.061(16)
C9A 0.023(4) 0.012(3) 0.030(5) 0.010(3) 0.006(3) 0.007(3)
C10A 0.026(5) 0.022(4) 0.028(5) 0.007(4) 0.003(4) -0.003(3)
C11A 0.036(6) 0.028(5) 0.047(7) 0.007(5) 0.002(5) -0.011(5)
C12A 0.049(8) 0.021(5) 0.060(8) 0.019(5) 0.007(6) -0.004(5)
C13A 0.075(11) 0.042(7) 0.053(8) 0.033(7) -0.007(8) 0.002(7)
C14A 0.061(9) 0.037(6) 0.047(7) 0.030(6) -0.021(6) -0.002(6)
C15A 0.017(4) 0.031(5) 0.020(4) 0.007(3) 0.000(3) 0.007(3)
C18A 0.030(6) 0.060(8) 0.035(6) 0.014(6) -0.010(5) 0.005(6)
P2B 0.0165(9) 0.0202(9) 0.0104(8) 0.0057(7) -0.0022(7) -0.0044(7)
S1B 0.0458(15) 0.0248(10) 0.0117(9) 0.0072(8) -0.0088(9) -0.0033(10)
C1B 0.020(4) 0.024(4) 0.013(3) 0.008(3) -0.004(3) -0.005(3)
C2B 0.043(6) 0.029(5) 0.015(4) 0.012(3) -0.010(4) -0.020(4)
C3B 0.049(7) 0.037(5) 0.013(4) 0.011(4) -0.009(4) -0.013(5)
C4B 0.024(4) 0.025(4) 0.012(3) 0.009(3) -0.005(3) 0.005(3)
C5B 0.030(5) 0.028(4) 0.012(3) 0.010(3) 0.000(3) 0.010(4)
C7B 0.079(12) 0.088(13) 0.068(11) 0.066(11) 0.039(9) 0.057(11)
C8B 0.131(19) 0.088(13) 0.017(6) 0.008(7) -0.015(8) 0.065(13)
C9B 0.034(5) 0.020(4) 0.016(4) 0.004(3) 0.006(3) -0.005(4)
C10B 0.021(5) 0.032(5) 0.036(6) 0.014(4) -0.003(4) 0.001(4)
C11B 0.036(6) 0.037(6) 0.032(6) 0.014(5) -0.004(5) 0.008(5)
C12B 0.078(12) 0.027(6) 0.069(11) 0.005(6) 0.038(9) 0.012(7)
C13B 0.078(13) 0.031(7) 0.096(15) 0.004(8) 0.032(11) -0.008(8)
C14B 0.087(13) 0.017(5) 0.123(17) 0.008(7) 0.075(13) 0.001(6)
C15B 0.020(4) 0.031(5) 0.021(4) 0.012(3) -0.008(3) -0.005(3)
C18B 0.013(5) 0.095(14) 0.087(13) 0.020(11) -0.006(7) 0.002(7)
P3C 0.0179(10) 0.0165(9) 0.0201(10) 0.0123(8) 0.0039(8) 0.0014(7)
S1C 0.0296(12) 0.0286(11) 0.0225(10) 0.0162(9) 0.0039(9) 0.0063(9)
S2C 0.056(2) 0.0469(18) 0.0387(17) 0.0212(14) -0.0062(15) 0.0168(16)
C1C 0.018(4) 0.023(4) 0.037(5) 0.019(4) 0.005(4) -0.001(3)
C2C 0.026(5) 0.036(5) 0.058(7) 0.039(6) 0.012(5) 0.009(4)
C3C 0.028(5) 0.032(5) 0.045(6) 0.027(5) 0.002(4) 0.005(4)
C4C 0.036(6) 0.018(4) 0.033(5) 0.015(4) -0.008(4) -0.001(4)
C5C 0.048(7) 0.019(4) 0.030(5) 0.012(4) -0.004(5) 0.008(4)
C6C 0.053(8) 0.045(7) 0.036(6) 0.030(6) -0.001(5) 0.006(6)
C7C 0.093(13) 0.047(7) 0.027(6) 0.026(5) -0.013(7) -0.002(8)
C8C 0.071(11) 0.043(7) 0.044(8) 0.021(6) -0.016(7) 0.013(7)
C9C 0.016(4) 0.034(5) 0.020(4) 0.017(4) 0.000(3) 0.003(3)
C10C 0.014(4) 0.046(6) 0.016(4) 0.011(4) 0.002(3) -0.001(4)
C11C 0.027(5) 0.050(7) 0.023(5) 0.010(5) 0.004(4) 0.000(5)
C12C 0.019(5) 0.081(11) 0.050(8) 0.037(8) 0.015(5) 0.009(6)
C13C 0.026(6) 0.074(10) 0.083(11) 0.057(9) 0.026(7) 0.003(6)
C14C 0.022(5) 0.051(7) 0.055(8) 0.034(6) 0.014(5) 0.002(5)
C15C 0.023(4) 0.026(4) 0.029(5) 0.015(4) 0.002(4) -0.005(3)
C16C 0.032(6) 0.029(5) 0.038(6) 0.014(4) -0.007(5) -0.001(4)
C17C 0.038(6) 0.040(6) 0.036(6) 0.010(5) 0.001(5) -0.014(5)
C18C 0.049(8) 0.030(6) 0.048(8) 0.003(5) 0.000(6) -0.008(5)
C19C 0.065(11) 0.029(6) 0.068(11) 0.008(6) 0.008(8) 0.008(6)
C20C 0.032(5) 0.010(3) 0.054(7) 0.007(4) -0.005(5) 0.004(3)
C1D 0.044(11) 0.12(2) 0.20(3) 0.09(2) -0.058(16) -0.012(13)
C2D 0.058(11) 0.083(14) 0.064(11) 0.026(10) -0.018(9) 0.000(10)
C3D 0.057(11) 0.067(12) 0.093(16) 0.044(11) -0.007(10) -0.011(9)
C4D 0.21(5) 0.22(5) 0.15(4) 0.15(4) -0.05(4) -0.12(5)
C5D 0.28(8) 0.27(8) 0.10(3) 0.06(4) 0.04(4) -0.13(7)
C6D 0.064(15) 0.072(17) 0.24(5) -0.07(2) 0.07(2) 0.000(13)
C1E 0.12(2) 0.061(12) 0.073(14) 0.037(11) 0.022(13) 0.010(12)
C2E 0.19(3) 0.092(19) 0.081(17) 0.049(15) -0.012(19) 0.03(2)
C3E 0.19(4) 0.080(17) 0.085(19) 0.017(14) -0.03(2) 0.04(2)
C4E 0.076(14) 0.070(13) 0.057(11) 0.008(9) 0.010(10) -0.001(10)
C5E 0.12(2) 0.084(15) 0.053(11) 0.035(11) -0.010(12) -0.023(15)
C6E 0.11(2) 0.071(14) 0.094(18) 0.038(13) -0.010(15) -0.020(13)
C1F 0.10(2) 0.13(3) 0.15(3) 0.05(3) 0.01(2) 0.05(2)
C2F 0.12(3) 0.13(3) 0.13(3) 0.03(2) 0.00(2) 0.08(2)
C3F 0.21(5) 0.21(5) 0.11(3) 0.06(3) -0.02(3) 0.08(4)
C1G 0.064(14) 0.11(2) 0.086(18) 0.000(15) 0.009(12) 0.037(14)
C2G 0.27(5) 0.078(18) 0.09(2) 0.050(16) -0.05(3) -0.05(3)
C3G 0.16(3) 0.25(5) 0.10(2) 0.07(3) -0.03(2) -0.16(4)

loop_
_atom_type_symbol
_atom_type_description
_atom_type_scat_dispersion_real
_atom_type_scat_dispersion_imag
_atom_type_scat_source
C C 0.0033 0.0016 'International Tables Vol C Tables 4.2.6.8 and 6.1.1.4'
H H 0.0000 0.0000 'International Tables Vol C Tables 4.2.6.8 and 6.1.1.4'
P P 0.1023 0.0942 'International Tables Vol C Tables 4.2.6.8 and 6.1.1.4'
S S 0.1246 0.1234 'International Tables Vol C Tables 4.2.6.8 and 6.1.1.4'
W W -0.8490 6.8722 'International Tables Vol C Tables 4.2.6.8 and 6.1.1.4'

loop_
_geom_angle_atom_site_label_1
_geom_angle_atom_site_label_2
_geom_angle_atom_site_label_3
_geom_angle
_geom_angle_site_symmetry_1
_geom_angle_site_symmetry_3
S1 W1 S2 89.98(8) . .
S1 W1 S4 171.02(7) . .
S2 W1 S4 89.81(7) . .
S1 W1 S3 88.86(8) . .
S2 W1 S3 170.46(7) . .
S4 W1 S3 89.87(7) . .
S1 W1 P1A 89.05(7) . .
S2 W1 P1A 89.63(7) . .
S4 W1 P1A 99.92(7) . .
S3 W1 P1A 99.81(7) . .
S1 W1 W2 116.80(6) . .
S2 W1 W2 56.27(5) . .
S4 W1 W2 56.20(5) . .
S3 W1 W2 116.23(5) . .
P1A W1 W2 134.63(5) . .
S1 W1 W3 57.05(6) . .
S2 W1 W3 56.00(5) . .
S4 W1 W3 115.94(5) . .
S3 W1 W3 115.95(5) . .
P1A W1 W3 127.82(5) . .
W2 W1 W3 59.825(12) . .
S1 W1 W3 116.01(5) . 2_665
S2 W1 W3 116.15(5) . 2_665
S4 W1 W3 56.38(5) . 2_665
S3 W1 W3 56.32(5) . 2_665
P1A W1 W3 142.50(5) . 2_665
W2 W1 W3 59.985(11) . 2_665
W3 W1 W3 89.683(13) . 2_665
S1 W1 W2 56.38(5) . 2_665
S2 W1 W2 115.79(5) . 2_665
S4 W1 W2 115.96(5) . 2_665
S3 W1 W2 56.15(5) . 2_665
P1A W1 W2 134.70(5) . 2_665
W2 W1 W2 89.736(13) . 2_665
W3 W1 W2 59.860(11) . 2_665
W3 W1 W2 59.659(11) 2_665 2_665
S4 W2 S2 90.43(8) . .
S4 W2 S3 171.69(7) . 2_665
S2 W2 S3 89.26(8) . 2_665
S4 W2 S1 90.15(8) . 2_665
S2 W2 S1 171.29(7) . 2_665
S3 W2 S1 88.92(8) 2_665 2_665
S4 W2 P2B 86.26(7) . .
S2 W2 P2B 91.31(7) . .
S3 W2 P2B 102.05(7) 2_665 .
S1 W2 P2B 97.40(7) 2_665 .
S4 W2 W3 116.80(5) . .
S2 W2 W3 56.24(5) . .
S3 W2 W3 56.60(5) 2_665 .
S1 W2 W3 116.03(5) 2_665 .
P2B W2 W3 137.83(5) . .
S4 W2 W1 56.72(5) . .
S2 W2 W1 56.67(5) . .
S3 W2 W1 116.71(5) 2_665 .
S1 W2 W1 117.00(6) 2_665 .
P2B W2 W1 126.98(5) . .
W3 W2 W1 60.159(11) . .
S4 W2 W3 56.58(5) . 2_665
S2 W2 W3 116.68(5) . 2_665
S3 W2 W3 116.46(5) 2_665 2_665
S1 W2 W3 56.97(6) 2_665 2_665
P2B W2 W3 131.19(5) . 2_665
W3 W2 W3 89.947(13) . 2_665
W1 W2 W3 60.110(12) . 2_665
S4 W2 W1 116.46(5) . 2_665
S2 W2 W1 116.24(5) . 2_665
S3 W2 W1 56.60(5) 2_665 2_665
S1 W2 W1 56.02(5) 2_665 2_665
P2B W2 W1 142.54(6) . 2_665
W3 W2 W1 60.053(12) . 2_665
W1 W2 W1 90.264(13) . 2_665
W3 W2 W1 59.922(11) 2_665 2_665
S2 W3 S3 89.38(8) . 2_665
S2 W3 S4 171.64(7) . 2_665
S3 W3 S4 90.20(8) 2_665 2_665
S2 W3 S1 89.69(8) . .
S3 W3 S1 170.81(7) 2_665 .
S4 W3 S1 89.40(8) 2_665 .
S2 W3 P3C 93.34(7) . .
S3 W3 P3C 89.39(7) 2_665 .
S4 W3 P3C 95.00(7) 2_665 .
S1 W3 P3C 99.79(7) . .
S2 W3 W2 56.54(5) . .
S3 W3 W2 56.48(5) 2_665 .
S4 W3 W2 116.74(5) 2_665 .
S1 W3 W2 115.85(5) . .
P3C W3 W2 130.95(5) . .
S2 W3 W2 116.85(5) . 2_665
S3 W3 W2 116.49(5) 2_665 2_665
S4 W3 W2 56.21(5) 2_665 2_665
S1 W3 W2 56.20(5) . 2_665
P3C W3 W2 138.83(5) . 2_665
W2 W3 W2 90.053(12) . 2_665
S2 W3 W1 56.70(5) . .
S3 W3 W1 116.45(5) 2_665 .
S4 W3 W1 116.39(5) 2_665 .
S1 W3 W1 55.92(5) . .
P3C W3 W1 137.68(5) . .
W2 W3 W1 60.016(11) . .
W2 W3 W1 60.218(11) 2_665 .
S2 W3 W1 116.78(5) . 2_665
S3 W3 W1 56.66(5) 2_665 2_665
S4 W3 W1 56.54(5) 2_665 2_665
S1 W3 W1 116.03(5) . 2_665
P3C W3 W1 131.74(5) . 2_665
W2 W3 W1 60.289(11) . 2_665
W2 W3 W1 59.905(12) 2_665 2_665
W1 W3 W1 90.317(13) . 2_665
W2 S3 W3 66.92(5) 2_665 2_665
W2 S3 W1 67.25(5) 2_665 .
W3 S3 W1 67.02(5) 2_665 .
W1 S1 W2 67.60(5) . 2_665
W1 S1 W3 67.03(5) . .
W2 S1 W3 66.82(5) 2_665 .
W2 S4 W3 67.21(5) . 2_665
W2 S4 W1 67.08(5) . .
W3 S4 W1 67.08(5) 2_665 .
W3 S2 W2 67.22(5) . .
W3 S2 W1 67.30(5) . .
W2 S2 W1 67.06(5) . .
C1A P1A C15A 102.7(4) . .
C1A P1A C9A 103.1(4) . .
C15A P1A C9A 102.8(5) . .
C1A P1A W1 117.7(3) . .
C15A P1A W1 118.6(3) . .
C9A P1A W1 110.0(3) . .
C4A S1A C1A 92.6(5) . .
C8A S2A C5A 94.0(11) . .
C2A C1A S1A 108.9(7) . .
C2A C1A P1A 128.3(8) . .
S1A C1A P1A 122.6(6) . .
C1A C2A C3A 114.5(10) . .
C1A C2A H2A 122.8 . .
C3A C2A H2A 122.8 . .
C4A C3A C2A 113.8(10) . .
C4A C3A H3A 123.1 . .
C2A C3A H3A 123.1 . .
C3A C4A C5A 129.3(11) . .
C3A C4A S1A 110.3(8) . .
C5A C4A S1A 120.4(10) . .
C6A C5A C4A 129.5(14) . .
C6A C5A S2A 108.9(12) . .
C4A C5A S2A 121.4(11) . .
C5A C6A C7A 112(2) . .
C5A C6A H6A 123.8 . .
C7A C6A H6A 123.8 . .
C8A C7A C6A 112(2) . .
C8A C7A H7A 124.0 . .
C6A C7A H7A 124.0 . .
C7A C8A S2A 111.9(16) . .
C7A C8A H8A 124.1 . .
S2A C8A H8A 124.1 . .
C10A C9A C14A 118.9(10) . .
C10A C9A P1A 120.3(8) . .
C14A C9A P1A 120.4(8) . .
C9A C10A C11A 120.0(11) . .
C9A C10A H10A 120.0 . .
C11A C10A H10A 120.0 . .
C12A C11A C10A 121.3(12) . .
C12A C11A H11A 119.3 . .
C10A C11A H11A 119.3 . .
C11A C12A C13A 119.3(11) . .
C11A C12A H12A 120.4 . .
C13A C12A H12A 120.4 . .
C12A C13A C14A 120.7(13) . .
C12A C13A H13A 119.7 . .
C14A C13A H13A 119.7 . .
C13A C14A C9A 119.7(13) . .
C13A C14A H14A 120.1 . .
C9A C14A H14A 120.1 . .
C20A C15A C16 90.0(18) . .
C20A C15A C20 49.7(14) . .
C16 C15A C20 119.0(19) . .
C20A C15A C16A 116.2(16) . .
C16 C15A C16A 54.4(17) . .
C20 C15A C16A 99.5(15) . .
C20A C15A P1A 122.4(12) . .
C16 C15A P1A 122.3(16) . .
C20 C15A P1A 118.2(11) . .
C16A C15A P1A 121.5(12) . .
C17 C18A C19A 91(2) . .
C17 C18A C17A 55(2) . .
C19A C18A C17A 123.7(19) . .
C17 C18A C19 114(2) . .
C19A C18A C19 55.7(16) . .
C17A C18A C19 95.7(19) . .
C17 C18A H18A 126.4 . .
C19A C18A H18A 118.2 . .
C17A C18A H18A 118.2 . .
C19 C18A H18A 119.4 . .
C17A C16A C15A 121(2) . .
C17A C16A H16A 119.6 . .
C15A C16A H16A 119.6 . .
C16A C17A C18A 118(3) . .
C16A C17A H17A 121.1 . .
C18A C17A H17A 121.1 . .
C18A C19A C20A 117(2) . .
C18A C19A H19A 121.4 . .
C20A C19A H19A 121.4 . .
C15A C20A C19A 123(2) . .
C15A C20A H20A 118.3 . .
C19A C20A H20A 118.3 . .
C15A C16 C17 119(3) . .
C15A C16 H16 120.6 . .
C17 C16 H16 120.6 . .
C18A C17 C16 125(3) . .
C18A C17 H17 117.4 . .
C16 C17 H17 117.4 . .
C20 C19 C18A 122(2) . .
C20 C19 H19 119.0 . .
C18A C19 H19 119.0 . .
C19 C20 C15A 120(2) . .
C19 C20 H20 120.1 . .
C15A C20 H20 120.1 . .
C1B P2B C15B 102.7(4) . .
C1B P2B C9B 104.1(4) . .
C15B P2B C9B 104.4(5) . .
C1B P2B W2 115.0(3) . .
C15B P2B W2 119.1(3) . .
C9B P2B W2 110.0(3) . .
C4B S1B C1B 93.0(4) . .
C2B C1B S1B 109.9(7) . .
C2B C1B P2B 126.8(7) . .
S1B C1B P2B 123.2(5) . .
C1B C2B C3B 113.7(9) . .
C1B C2B H2B 123.2 . .
C3B C2B H2B 123.2 . .
C4B C3B C2B 113.4(10) . .
C4B C3B H3B 123.3 . .
C2B C3B H3B 123.3 . .
C3B C4B C5B 127.6(9) . .
C3B C4B S1B 110.0(7) . .
C5B C4B S1B 122.4(7) . .
C4B C5B S2B 124.0(8) . .
C4B C5B C6B 126.5(8) . .
S2B C5B C6B 109.3(6) . .
C7B S2B C5B 99.9(8) . .
C8B C6B C5B 99.1(8) . .
C8B C7B S2B 115.5(12) . .
C8B C7B H7B 122.3 . .
S2B C7B H7B 122.3 . .
C7B C8B C6B 115.7(11) . .
C7B C8B H8B 122.1 . .
C6B C8B H8B 122.1 . .
C14B C9B C10B 118.1(11) . .
C14B C9B P2B 121.4(9) . .
C10B C9B P2B 119.5(8) . .
C11B C10B C9B 120.6(11) . .
C11B C10B H10B 119.7 . .
C9B C10B H10B 119.7 . .
C12B C11B C10B 121.9(13) . .
C12B C11B H11B 119.1 . .
C10B C11B H11B 119.1 . .
C11B C12B C13B 119.3(13) . .
C11B C12B H12B 120.4 . .
C13B C12B H12B 120.4 . .
C12B C13B C14B 119.6(16) . .
C12B C13B H13B 120.2 . .
C14B C13B H13B 120.2 . .
C9B C14B C13B 119.2(15) . .
C9B C14B H14B 120.4 . .
C13B C14B H14B 120.4 . .
C20Z C15B C20B 68.9(18) . .
C20Z C15B C16Z 120.8(14) . .
C20B C15B C16Z 88.1(18) . .
C20Z C15B C16B 69(2) . .
C20B C15B C16B 114(3) . .
C16Z C15B C16B 73(2) . .
C20Z C15B P2B 119.2(11) . .
C20B C15B P2B 117.9(17) . .
C16Z C15B P2B 119.8(10) . .
C16B C15B P2B 127(2) . .
C17B C18B C19Z 65(4) . .
C17B C18B C17Z 79(4) . .
C19Z C18B C17Z 118.0(19) . .
C17B C18B C19B 120(4) . .
C19Z C18B C19B 71(2) . .
C17Z C18B C19B 88.1(19) . .
C17B C18B H18B 119.8 . .
C19Z C18B H18B 138.3 . .
C17Z C18B H18B 103.0 . .
C19B C18B H18B 119.8 . .
C17B C16B C15B 118(5) . .
C17B C16B H16B 121.1 . .
C15B C16B H16B 121.1 . .
C18B C17B C16B 128(6) . .
C18B C17B H17B 116.2 . .
C16B C17B H17B 116.2 . .
C20B C19B C18B 113(3) . .
C20B C19B H19B 123.4 . .
C18B C19B H19B 123.4 . .
C15B C20B C19B 122(3) . .
C15B C20B H20B 118.8 . .
C19B C20B H20B 118.8 . .
C17Z C16Z C15B 117.4(16) . .
C17Z C16Z H16Z 121.3 . .
C15B C16Z H16Z 121.3 . .
C16Z C17Z C18B 120.6(18) . .
C16Z C17Z H17Z 119.7 . .
C18B C17Z H17Z 119.7 . .
C18B C19Z C20Z 120(2) . .
C18B C19Z H19Z 119.8 . .
C20Z C19Z H19Z 119.8 . .
C15B C20Z C19Z 121(2) . .
C15B C20Z H20Z 119.6 . .
C19Z C20Z H20Z 119.6 . .
C1C P3C C15C 105.1(5) . .
C1C P3C C9C 102.1(4) . .
C15C P3C C9C 101.3(5) . .
C1C P3C W3 115.4(3) . .
C15C P3C W3 113.1(3) . .
C9C P3C W3 117.9(3) . .
C4C S1C C1C 92.8(5) . .
C8C S2C C5C 91.9(7) . .
C2C C1C S1C 110.7(8) . .
C2C C1C P3C 125.2(8) . .
S1C C1C P3C 123.9(6) . .
C1C C2C C3C 112.7(10) . .
C1C C2C H2C 123.6 . .
C3C C2C H2C 123.6 . .
C4C C3C C2C 113.2(10) . .
C4C C3C H3C 123.4 . .
C2C C3C H3C 123.4 . .
C3C C4C C5C 129.4(11) . .
C3C C4C S1C 110.5(8) . .
C5C C4C S1C 120.2(9) . .
C6C C5C C4C 129.6(12) . .
C6C C5C S2C 109.6(9) . .
C4C C5C S2C 120.8(10) . .
C5C C6C C7C 113.7(14) . .
C5C C6C H6C 123.2 . .
C7C C6C H6C 123.2 . .
C8C C7C C6C 111.8(14) . .
C8C C7C H7C 124.1 . .
C6C C7C H7C 124.1 . .
C7C C8C S2C 112.9(10) . .
C7C C8C H8C 123.5 . .
S2C C8C H8C 123.5 . .
C10C C9C C14C 119.6(9) . .
C10C C9C P3C 121.1(7) . .
C14C C9C P3C 119.2(8) . .
C9C C10C C11C 120.6(11) . .
C9C C10C H10C 119.7 . .
C11C C10C H10C 119.7 . .
C10C C11C C12C 118.4(12) . .
C10C C11C H11C 120.8 . .
C12C C11C H11C 120.8 . .
C13C C12C C11C 121.0(11) . .
C13C C12C H12C 119.5 . .
C11C C12C H12C 119.5 . .
C12C C13C C14C 121.2(12) . .
C12C C13C H13C 119.4 . .
C14C C13C H13C 119.4 . .
C13C C14C C9C 118.9(13) . .
C13C C14C H14C 120.6 . .
C9C C14C H14C 120.6 . .
C20C C15C C16C 117.5(10) . .
C20C C15C P3C 124.4(9) . .
C16C C15C P3C 117.8(8) . .
C17C C16C C15C 120.7(12) . .
C17C C16C H16C 119.7 . .
C15C C16C H16C 119.7 . .
C18C C17C C16C 119.4(13) . .
C18C C17C H17C 120.3 . .
C16C C17C H17C 120.3 . .
C19C C18C C17C 120.1(13) . .
C19C C18C H18C 120.0 . .
C17C C18C H18C 120.0 . .
C20C C19C C18C 120.6(13) . .
C20C C19C H19C 119.7 . .
C18C C19C H19C 119.7 . .
C19C C20C C15C 121.4(13) . .
C19C C20C H20C 119.3 . .
C15C C20C H20C 119.3 . .
C2D C1D C6D 118(3) . .
C2D C1D H1D 120.9 . .
C6D C1D H1D 120.9 . .
C3D C2D C1D 120(2) . .
C3D C2D H2D 119.9 . .
C1D C2D H2D 119.9 . .
C2D C3D C4D 120(3) . .
C2D C3D H3D 119.9 . .
C4D C3D H3D 119.9 . .
C5D C4D C3D 121(5) . .
C5D C4D H4D 119.6 . .
C3D C4D H4D 119.6 . .
C4D C5D C6D 124(5) . .
C4D C5D H5D 117.8 . .
C6D C5D H5D 117.8 . .
C5D C6D C1D 116(3) . .
C5D C6D H6D 122.1 . .
C1D C6D H6D 122.1 . .
C6E C1E C2E 119(3) . .
C6E C1E H1E 120.4 . .
C2E C1E H1E 120.4 . .
C1E C2E C3E 117(3) . .
C1E C2E H2E 121.3 . .
C3E C2E H2E 121.3 . .
C4E C3E C2E 123(3) . .
C4E C3E H3E 118.7 . .
C2E C3E H3E 118.7 . .
C3E C4E C5E 119(2) . .
C3E C4E H4E 120.7 . .
C5E C4E H4E 120.7 . .
C6E C5E C4E 120(2) . .
C6E C5E H5E 119.9 . .
C4E C5E H5E 119.9 . .
C1E C6E C5E 122(3) . .
C1E C6E H6E 119.1 . .
C5E C6E H6E 119.1 . .
C3F C1F C2F 120(4) . .
C3F C1F H1F 120.2 . .
C2F C1F H1F 120.2 . .
C1F C2F C3F 118(3) . 2_766
C1F C2F H2F 121.2 . .
C3F C2F H2F 121.2 2_766 .
C1F C3F C2F 122(4) . 2_766
C1F C3F H3F 118.8 . .
C2F C3F H3F 118.8 2_766 .
C3G C1G C2G 118(3) . .
C3G C1G H1G 121.2 . .
C2G C1G H1G 121.2 . .
C3G C2G C1G 122(3) 2 .
C3G C2G H2G 119.2 2 .
C1G C2G H2G 119.2 . .
C1G C3G C2G 121(3) . 2
C1G C3G H3G 119.6 . .
C2G C3G H3G 119.6 2 .

loop_
_geom_bond_atom_site_label_1
_geom_bond_atom_site_label_2
_geom_bond_distance
_geom_bond_site_symmetry_2
W1 S1 2.413(2) .
W1 S2 2.431(2) .
W1 S4 2.432(2) .
W1 S3 2.436(2) .
W1 P1A 2.574(2) .
W1 W2 2.6791(4) .
W1 W3 2.6830(4) .
W1 W3 2.6846(4) 2_665
W1 W2 2.6910(4) 2_665
W2 S4 2.417(2) .
W2 S2 2.419(2) .
W2 S3 2.423(2) 2_665
W2 S1 2.424(2) 2_665
W2 P2B 2.555(2) .
W2 W3 2.6739(4) .
W2 W3 2.6813(4) 2_665
W2 W1 2.6910(4) 2_665
W3 S2 2.411(2) .
W3 S3 2.427(2) 2_665
W3 S4 2.427(2) 2_665
W3 S1 2.445(2) .
W3 P3C 2.544(2) .
W3 W2 2.6813(4) 2_665
W3 W1 2.6846(4) 2_665
S3 W2 2.423(2) 2_665
S3 W3 2.427(2) 2_665
S1 W2 2.424(2) 2_665
S4 W3 2.427(2) 2_665
P1A C1A 1.818(9) .
P1A C15A 1.836(10) .
P1A C9A 1.840(9) .
S1A C4A 1.721(11) .
S1A C1A 1.741(9) .
S2A C8A 1.67(2) .
S2A C5A 1.673(15) .
C1A C2A 1.349(14) .
C2A C3A 1.403(16) .
C2A H2A 0.9500 .
C3A C4A 1.340(17) .
C3A H3A 0.9500 .
C4A C5A 1.467(16) .
C5A C6A 1.33(2) .
C6A C7A 1.45(3) .
C6A H6A 0.9500 .
C7A C8A 1.28(4) .
C7A H7A 0.9500 .
C8A H8A 0.9500 .
C9A C10A 1.379(14) .
C9A C14A 1.400(15) .
C10A C11A 1.383(16) .
C10A H10A 0.9500 .
C11A C12A 1.36(2) .
C11A H11A 0.9500 .
C12A C13A 1.38(2) .
C12A H12A 0.9500 .
C13A C14A 1.382(19) .
C13A H13A 0.9500 .
C14A H14A 0.9500 .
C15A C20A 1.34(3) .
C15A C16 1.35(3) .
C15A C20 1.37(2) .
C15A C16A 1.48(3) .
C18A C17 1.27(4) .
C18A C19A 1.32(3) .
C18A C17A 1.41(3) .
C18A C19 1.48(3) .
C18A H18A 0.9500 .
C16A C17A 1.37(4) .
C16A H16A 0.9500 .
C17A H17A 0.9500 .
C19A C20A 1.44(3) .
C19A H19A 0.9500 .
C20A H20A 0.9500 .
C16 C17 1.40(5) .
C16 H16 0.9500 .
C17 H17 0.9500 .
C19 C20 1.32(4) .
C19 H19 0.9500 .
C20 H20 0.9500 .
P2B C1B 1.805(9) .
P2B C15B 1.831(10) .
P2B C9B 1.840(10) .
S1B C4B 1.723(10) .
S1B C1B 1.727(9) .
C1B C2B 1.357(13) .
C2B C3B 1.416(14) .
C2B H2B 0.9500 .
C3B C4B 1.362(13) .
C3B H3B 0.9500 .
C4B C5B 1.448(12) .
C5B S2B 1.602(11) .
C5B C6B 1.612(11) .
S2B C7B 1.531(19) .
C6B C8B 1.54(2) .
C7B C8B 1.29(3) .
C7B H7B 0.9500 .
C8B H8B 0.9500 .
C9B C14B 1.381(16) .
C9B C10B 1.390(15) .
C10B C11B 1.362(16) .
C10B H10B 0.9500 .
C11B C12B 1.33(2) .
C11B H11B 0.9500 .
C12B C13B 1.37(2) .
C12B H12B 0.9500 .
C13B C14B 1.41(2) .
C13B H13B 0.9500 .
C14B H14B 0.9500 .
C15B C20Z 1.31(2) .
C15B C20B 1.37(4) .
C15B C16Z 1.42(2) .
C15B C16B 1.51(6) .
C18B C17B 1.02(6) .
C18B C19Z 1.34(3) .
C18B C17Z 1.41(3) .
C18B C19B 1.60(4) .
C18B H18B 0.9500 .
C16B C17B 1.38(8) .
C16B H16B 0.9500 .
C17B H17B 0.9500 .
C19B C20B 1.38(5) .
C19B H19B 0.9500 .
C20B H20B 0.9500 .
C16Z C17Z 1.39(3) .
C16Z H16Z 0.9500 .
C17Z H17Z 0.9500 .
C19Z C20Z 1.41(3) .
C19Z H19Z 0.9500 .
C20Z H20Z 0.9500 .
P3C C1C 1.809(10) .
P3C C15C 1.822(11) .
P3C C9C 1.842(10) .
S1C C4C 1.720(11) .
S1C C1C 1.722(10) .
S2C C8C 1.688(18) .
S2C C5C 1.735(13) .
C1C C2C 1.377(14) .
C2C C3C 1.418(15) .
C2C H2C 0.9500 .
C3C C4C 1.378(17) .
C3C H3C 0.9500 .
C4C C5C 1.458(15) .
C5C C6C 1.349(19) .
C6C C7C 1.423(17) .
C6C H6C 0.9500 .
C7C C8C 1.33(2) .
C7C H7C 0.9500 .
C8C H8C 0.9500 .
C9C C10C 1.370(15) .
C9C C14C 1.429(15) .
C10C C11C 1.403(15) .
C10C H10C 0.9500 .
C11C C12C 1.40(2) .
C11C H11C 0.9500 .
C12C C13C 1.36(2) .
C12C H12C 0.9500 .
C13C C14C 1.373(17) .
C13C H13C 0.9500 .
C14C H14C 0.9500 .
C15C C20C 1.400(14) .
C15C C16C 1.402(16) .
C16C C17C 1.396(17) .
C16C H16C 0.9500 .
C17C C18C 1.39(2) .
C17C H17C 0.9500 .
C18C C19C 1.37(2) .
C18C H18C 0.9500 .
C19C C20C 1.364(19) .
C19C H19C 0.9500 .
C20C H20C 0.9500 .
C1D C2D 1.36(4) .
C1D C6D 1.42(5) .
C1D H1D 0.9500 .
C2D C3D 1.29(3) .
C2D H2D 0.9500 .
C3D C4D 1.33(5) .
C3D H3D 0.9500 .
C4D C5D 1.26(8) .
C4D H4D 0.9500 .
C5D C6D 1.30(8) .
C5D H5D 0.9500 .
C6D H6D 0.9500 .
C1E C6E 1.33(3) .
C1E C2E 1.33(3) .
C1E H1E 0.9500 .
C2E C3E 1.44(4) .
C2E H2E 0.9500 .
C3E C4E 1.27(3) .
C3E H3E 0.9500 .
C4E C5E 1.36(3) .
C4E H4E 0.9500 .
C5E C6E 1.36(3) .
C5E H5E 0.9500 .
C6E H6E 0.9500 .
C1F C3F 1.31(5) .
C1F C2F 1.32(5) .
C1F H1F 0.9500 .
C2F C3F 1.43(6) 2_766
C2F H2F 0.9500 .
C3F C2F 1.43(6) 2_766
C3F H3F 0.9500 .
C1G C3G 1.28(5) .
C1G C2G 1.33(4) .
C1G H1G 0.9500 .
C2G C3G 1.31(5) 2
C2G H2G 0.9500 .
C3G C2G 1.31(5) 2
C3G H3G 0.9500 .
